data_4061534
loop_
_publ_author_name
'Sanchez-Barba, L. F.'
'Hughes, D. L.'
'Humphrey, S. M.'
'Bochmann, M.'

_publ_section_title
;
New bis(allyl)(diketiminato) and tris(allyl) lanthanide complexes and 
their reactivity in the polymerization of polar monomers
;
_journal_issue 15
_journal_name_full Organometallics
_journal_page_first 3792
_journal_page_last 3799
_journal_paper_doi 10.1021/om050309x
_journal_volume 24
_journal_year 2005
_chemical_formula_moiety '(C13 H23 O2 Y)n'
_chemical_formula_structural {-Y(C3H5)3-(dioxane)-}n
_chemical_formula_sum 'C13 H23 O2 Y'
_chemical_formula_weight 300.22
_space_group_IT_number 15
_symmetry_cell_setting monoclinic
_symmetry_space_group_name_Hall '-C 2yc'
_symmetry_space_group_name_H-M 'C 1 2/c 1'
_cell_angle_alpha 90.00
_cell_angle_beta 112.552(2)
_cell_angle_gamma 90.00
_cell_formula_units_Z 4
_cell_length_a 14.0919(5)
_cell_length_b 7.7544(3)
_cell_length_c 13.6632(6)
_cell_measurement_temperature 180(1)
_cell_volume 1378.87(9)
_diffrn_ambient_temperature 180(1)
_exptl_crystal_density_diffrn 1.446
_cod_depositor_comments
;
The following automatic conversions were performed:
'_symmetry_cell_setting' value 'Monoclinic' changed to 'monoclinic'
according to '/home/saulius/struct/CIF-dictionaries/cif_core.dic'
dictionary named 'cif_core.dic' version 2.4.1 from 2010-06-29.

Automatic conversion script
Id: cif_fix_enum 1527 2010-12-29 10:47:43Z saulius 
;
_cod_original_sg_symbol_H-M 'C 2/c'
_cod_database_code 4061534

loop_
_symmetry_equiv_pos_as_xyz
'x, y, z'
'x, -y, z+1/2'
'x+1/2, y+1/2, z'
'x+1/2, -y+1/2, z+1/2'
'-x, -y, -z'
'-x, y, -z-1/2'
'-x+1/2, -y+1/2, -z'
'-x+1/2, y+1/2, -z-1/2'

loop_
_atom_site_label
_atom_site_type_symbol
_atom_site_fract_x
_atom_site_fract_y
_atom_site_fract_z
_atom_site_U_iso_or_equiv
_atom_site_adp_type
_atom_site_occupancy
_atom_site_symmetry_multiplicity
_atom_site_calc_flag
_atom_site_refinement_flags
_atom_site_disorder_assembly
_atom_site_disorder_group
Y Y 0.5000 0.33587(7) 0.2500 0.0204(3) Uani 1 2 d S . .
O1 O 0.6656(3) 0.2662(6) 0.4005(3) 0.0426(10) Uani 1 1 d . . .
C11 C 0.7607(5) 0.3562(8) 0.4233(5) 0.0445(15) Uani 1 1 d . . .
H11A H 0.7478 0.4634 0.3838 0.053 Uiso 1 1 calc R . .
H11B H 0.8062 0.2865 0.4012 0.053 Uiso 1 1 calc R . .
C12 C 0.8116(5) 0.3938(8) 0.5402(5) 0.0428(14) Uani 1 1 d . . .
H12A H 0.8747 0.4577 0.5543 0.051 Uiso 1 1 calc R . .
H12B H 0.7665 0.4640 0.5623 0.051 Uiso 1 1 calc R . .
C31 C 0.577(4) 0.647(5) 0.3467(17) 0.109(17) Uiso 0.50 1 d PD . .
H31A H 0.5397 0.6054 0.3849 0.131 Uiso 0.50 1 calc PR . .
H31B H 0.6467 0.6708 0.3812 0.131 Uiso 0.50 1 calc PR . .
C32 C 0.5290(12) 0.6724(14) 0.2380(15) 0.061(5) Uani 0.50 1 d PD . .
H32 H 0.5707 0.7139 0.2045 0.073 Uiso 0.50 1 calc PR . .
C33 C 0.4261(13) 0.6442(19) 0.1723(19) 0.043(4) Uani 0.50 1 d PD . .
H33A H 0.3803 0.6028 0.2009 0.051 Uiso 0.50 1 calc PR . .
H33B H 0.4034 0.6668 0.1001 0.051 Uiso 0.50 1 calc PR . .
C41 C 0.5740(5) 0.0802(10) 0.1731(6) 0.0507(16) Uani 1 1 d . . .
H41A H 0.6138 0.0886 0.2452 0.061 Uiso 1 1 calc R . .
H41B H 0.5382 -0.0209 0.1456 0.061 Uiso 1 1 calc R . .
C42 C 0.5679(5) 0.2187(11) 0.1065(5) 0.0510(16) Uani 1 1 d . . .
H42 H 0.5272 0.2041 0.0351 0.061 Uiso 1 1 calc R . .
C43 C 0.6159(6) 0.3742(12) 0.1355(6) 0.061(2) Uani 1 1 d . . .
H43A H 0.6575 0.3951 0.2060 0.073 Uiso 1 1 calc R . .
H43B H 0.6070 0.4592 0.0848 0.073 Uiso 1 1 calc R . .

loop_
_atom_site_aniso_label
_atom_site_aniso_U_11
_atom_site_aniso_U_22
_atom_site_aniso_U_33
_atom_site_aniso_U_23
_atom_site_aniso_U_13
_atom_site_aniso_U_12
Y 0.0184(4) 0.0221(4) 0.0188(4) 0.000 0.0051(2) 0.000
O1 0.032(2) 0.046(2) 0.043(2) 0.0044(19) 0.0059(17) -0.0020(18)
C11 0.032(3) 0.052(4) 0.048(3) 0.011(3) 0.013(3) -0.005(2)
C12 0.030(3) 0.036(3) 0.052(4) 0.004(3) 0.004(3) -0.001(2)
C32 0.087(14) 0.025(5) 0.071(11) 0.003(6) 0.030(10) -0.006(6)
C33 0.041(8) 0.016(5) 0.061(9) -0.002(5) 0.009(7) -0.003(4)
C41 0.038(3) 0.061(4) 0.051(4) -0.017(3) 0.014(3) 0.004(3)
C42 0.040(3) 0.076(5) 0.040(3) -0.010(3) 0.019(3) -0.002(3)
C43 0.056(4) 0.090(6) 0.044(4) -0.006(4) 0.027(3) -0.023(4)

loop_
_geom_bond_atom_site_label_1
_geom_bond_atom_site_label_2
_geom_bond_distance
_geom_bond_site_symmetry_2
_geom_bond_publ_flag
Y O1 2.507(4) . ?
Y O1 2.507(4) 6_656 ?
Y C41 2.638(7) . ?
Y C41 2.638(7) 6_656 ?
Y C42 2.650(7) 6_656 ?
Y C42 2.650(7) . ?
Y C32 2.656(11) . ?
Y C32 2.656(11) 6_656 ?
Y C33 2.661(17) 6_656 ?
Y C33 2.661(17) . ?
Y C43 2.676(7) 6_656 ?
Y C43 2.676(7) . ?
O1 C11 1.435(7) . ?
O1 C12 1.449(8) 7_656 ?
C11 C12 1.508(9) . ?
C11 H11A 0.9700 . ?
C11 H11B 0.9700 . ?
C12 O1 1.449(8) 7_656 ?
C12 H12A 0.9700 . ?
C12 H12B 0.9700 . ?
C31 C32 1.390(10) . ?
C31 H31A 0.9300 . ?
C31 H31B 0.9300 . ?
C32 C33 1.399(10) . ?
C32 H32 0.9300 . ?
C33 H33A 0.9300 . ?
C33 H33B 0.9300 . ?
C41 C42 1.389(11) . ?
C41 H41A 0.9300 . ?
C41 H41B 0.9300 . ?
C42 C43 1.364(11) . ?
C42 H42 0.9300 . ?
C43 H43A 0.9300 . ?
C43 H43B 0.9300 . ?
